data_7119664
loop_
_publ_author_name
'Kim, Yeong-Eun'
'Kim, Jin'
'Park, Joon Woo'
'Park, Kiyoung'
'Lee, Yunho'

_publ_section_title
;
 \s-Complexation as a strategy for designing copper-based light emitters.
;
_journal_issue 19
_journal_name_full 'Chemical communications (Cambridge, England)'
_journal_page_first 2858
_journal_page_last 2861
_journal_paper_doi 10.1039/c6cc10139a
_journal_volume 53
_journal_year 2017
_chemical_formula_moiety 'C45 H64 Cu N P2 Si'
_chemical_formula_sum 'C45 H64 Cu N P2 Si'
_chemical_formula_weight 772.54
_chemical_name_common (SiHP2)Cu(CbztBu)
_chemical_name_systematic
; 
 ? 
;
_chemical_properties_physical ', Air-sensitive,Moisture-sensitive'
_space_group_IT_number 14
_symmetry_cell_setting monoclinic
_symmetry_space_group_name_Hall '-P 2yn'
_symmetry_space_group_name_H-M 'P 1 21/n 1'
_atom_sites_solution_hydrogens geom
_atom_sites_solution_primary direct
_atom_sites_solution_secondary difmap
_audit_creation_method SHELXL-97
_audit_update_record
;
2016-08-08 deposited with the CCDC.
2017-02-14 downloaded from the CCDC.
;
_cell_angle_alpha 90.00
_cell_angle_beta 105.379(2)
_cell_angle_gamma 90.00
_cell_formula_units_Z 4
_cell_length_a 12.3564(7)
_cell_length_b 17.9168(10)
_cell_length_c 20.0188(11)
_cell_measurement_reflns_used 82430
_cell_measurement_temperature 120(2)
_cell_measurement_theta_max 28.34
_cell_measurement_theta_min 3.10
_cell_volume 4273.2(4)
_computing_cell_refinement 'Bruker SMART'
_computing_data_collection 'Bruker SMART'
_computing_data_reduction 'Bruker SAINT'
_computing_molecular_graphics 'Bruker SHELXTL'
_computing_publication_material 'Bruker SHELXTL'
_computing_structure_refinement 'SHELXL-97 (Sheldrick, 2008)'
_computing_structure_solution 'SHELXS-97 (Sheldrick, 2008)'
_diffrn_ambient_temperature 120(2)
_diffrn_measured_fraction_theta_full 0.993
_diffrn_measured_fraction_theta_max 0.993
_diffrn_measurement_device_type 'Photon 100 CMOS detector'
_diffrn_measurement_method 'phi and omega scans'
_diffrn_radiation_monochromator graphite
_diffrn_radiation_source 'fine-focus sealed tube'
_diffrn_radiation_type MoK\a
_diffrn_radiation_wavelength 0.71073
_diffrn_reflns_av_R_equivalents 0.0678
_diffrn_reflns_av_sigmaI/netI 0.0524
_diffrn_reflns_limit_h_max 16
_diffrn_reflns_limit_h_min -16
_diffrn_reflns_limit_k_max 23
_diffrn_reflns_limit_k_min -23
_diffrn_reflns_limit_l_max 26
_diffrn_reflns_limit_l_min -26
_diffrn_reflns_number 82430
_diffrn_reflns_theta_full 28.34
_diffrn_reflns_theta_max 28.34
_diffrn_reflns_theta_min 3.10
_exptl_absorpt_coefficient_mu 0.645
_exptl_absorpt_correction_T_max 0.8754
_exptl_absorpt_correction_T_min 0.8116
_exptl_absorpt_correction_type multi-scan
_exptl_absorpt_process_details SADABS
_exptl_crystal_colour white
_exptl_crystal_density_diffrn 1.201
_exptl_crystal_density_meas ?
_exptl_crystal_density_method 'not measured'
_exptl_crystal_description block
_exptl_crystal_F_000 1656
_exptl_crystal_preparation ', Luminescent'
_exptl_crystal_recrystallization_method 'Re-crystallisation from solvent: THF/Pentane'
_exptl_crystal_size_max 0.34
_exptl_crystal_size_mid 0.31
_exptl_crystal_size_min 0.21
_refine_diff_density_max 1.488
_refine_diff_density_min -0.885
_refine_diff_density_rms 0.111
_refine_ls_extinction_method none
_refine_ls_goodness_of_fit_ref 1.025
_refine_ls_hydrogen_treatment mixed
_refine_ls_matrix_type full
_refine_ls_number_parameters 469
_refine_ls_number_reflns 10591
_refine_ls_number_restraints 0
_refine_ls_restrained_S_all 1.025
_refine_ls_R_factor_all 0.1206
_refine_ls_R_factor_gt 0.0728
_refine_ls_shift/su_max 0.000
_refine_ls_shift/su_mean 0.000
_refine_ls_structure_factor_coef Fsqd
_refine_ls_weighting_details 'calc w=1/[\s^2^(Fo^2^)+(0.0498P)^2^+21.0941P] where P=(Fo^2^+2Fc^2^)/3'
_refine_ls_weighting_scheme calc
_refine_ls_wR_factor_gt 0.1572
_refine_ls_wR_factor_ref 0.1866
_reflns_number_gt 7207
_reflns_number_total 10591
_reflns_threshold_expression >2sigma(I)
_cod_data_source_file c6cc10139a2.cif
_cod_data_source_block n0322a-1
_cod_depositor_comments
;
The following automatic conversions were performed:

'_symmetry_cell_setting' value 'Monoclinic' changed to 'monoclinic'
according to
/usr/data/users/saulius/crontab/automatic-downloads/rss-feeds/RSC/lib/dictionaries/cif_core.dic
dictionary named 'cif_core.dic' version 2.4.2 from 2011-04-26.

'_exptl_crystal_density_meas' value 'not measured' was changed to '?'
- the value is perceived as not measured.

Automatic conversion script
Id: cif_fix_values 4268 2015-11-12 08:31:59Z antanas 

 Adding full bibliography for 7119659--7119666.cif.
;
_cod_original_sg_symbol_H-M P2(1)/n
_cod_database_code 7119664

loop_
_symmetry_equiv_pos_as_xyz
'x, y, z'
'-x+1/2, y+1/2, -z+1/2'
'-x, -y, -z'
'x-1/2, -y-1/2, z-1/2'

loop_
_atom_site_label
_atom_site_type_symbol
_atom_site_fract_x
_atom_site_fract_y
_atom_site_fract_z
_atom_site_U_iso_or_equiv
_atom_site_adp_type
_atom_site_occupancy
_atom_site_symmetry_multiplicity
_atom_site_calc_flag
_atom_site_refinement_flags
Cu1 Cu 0.56163(4) 0.25518(3) 0.52357(3) 0.02453(13) Uani 1 1 d .
N1 N 0.7263(3) 0.26111(19) 0.56429(18) 0.0262(7) Uani 1 1 d .
P1 P 0.44953(9) 0.29077(6) 0.59294(6) 0.0275(2) Uani 1 1 d .
P2 P 0.50531(8) 0.25373(6) 0.40592(5) 0.0226(2) Uani 1 1 d .
Si1 Si 0.40866(9) 0.12906(6) 0.50380(6) 0.0257(2) Uani 1 1 d .
C1 C 0.3876(4) 0.0384(2) 0.5446(2) 0.0351(10) Uani 1 1 d .
H1A H 0.3104 0.0211 0.5250 0.053 Uiso 1 1 calc R
H1B H 0.4011 0.0452 0.5947 0.053 Uiso 1 1 calc R
H1C H 0.4401 0.0012 0.5355 0.053 Uiso 1 1 calc R
C2 C 0.2930(3) 0.1928(2) 0.5152(2) 0.0258(8) Uani 1 1 d .
C3 C 0.3060(3) 0.2603(2) 0.5524(2) 0.0256(8) Uani 1 1 d .
C4 C 0.2097(4) 0.3002(2) 0.5548(2) 0.0320(9) Uani 1 1 d .
H4A H 0.2175 0.3453 0.5806 0.038 Uiso 1 1 calc R
C5 C 0.1037(3) 0.2756(3) 0.5206(2) 0.0345(10) Uani 1 1 d .
H5A H 0.0396 0.3041 0.5223 0.041 Uiso 1 1 calc R
C6 C 0.0908(3) 0.2098(3) 0.4840(3) 0.0361(10) Uani 1 1 d .
H6A H 0.0178 0.1926 0.4608 0.043 Uiso 1 1 calc R
C7 C 0.1848(3) 0.1683(3) 0.4810(2) 0.0324(9) Uani 1 1 d .
H7A H 0.1754 0.1230 0.4555 0.039 Uiso 1 1 calc R
C8 C 0.3911(3) 0.1180(2) 0.4084(2) 0.0265(8) Uani 1 1 d .
C9 C 0.4250(3) 0.1714(2) 0.3663(2) 0.0243(8) Uani 1 1 d .
C10 C 0.4008(3) 0.1594(2) 0.2944(2) 0.0312(9) Uani 1 1 d .
H10A H 0.4255 0.1947 0.2662 0.037 Uiso 1 1 calc R
C11 C 0.3419(4) 0.0973(3) 0.2641(3) 0.0388(10) Uani 1 1 d .
H11A H 0.3243 0.0908 0.2153 0.047 Uiso 1 1 calc R
C12 C 0.3084(4) 0.0446(3) 0.3050(3) 0.0394(11) Uani 1 1 d .
H12A H 0.2679 0.0016 0.2845 0.047 Uiso 1 1 calc R
C13 C 0.3343(3) 0.0548(2) 0.3762(2) 0.0327(9) Uani 1 1 d .
H13A H 0.3128 0.0175 0.4039 0.039 Uiso 1 1 calc R
C14 C 0.6019(4) 0.2278(3) 0.7108(3) 0.0499(13) Uani 1 1 d .
H14A H 0.6328 0.2758 0.7305 0.075 Uiso 1 1 calc R
H14B H 0.6413 0.2111 0.6770 0.075 Uiso 1 1 calc R
H14C H 0.6118 0.1907 0.7480 0.075 Uiso 1 1 calc R
C15 C 0.4771(4) 0.2368(3) 0.6751(2) 0.0369(10) Uani 1 1 d .
H15A H 0.4492 0.1852 0.6611 0.044 Uiso 1 1 calc R
C16 C 0.4112(5) 0.2630(3) 0.7254(2) 0.0440(12) Uani 1 1 d .
H16A H 0.4216 0.2274 0.7637 0.066 Uiso 1 1 calc R
H16B H 0.3313 0.2662 0.7011 0.066 Uiso 1 1 calc R
H16C H 0.4384 0.3122 0.7437 0.066 Uiso 1 1 calc R
C17 C 0.5498(4) 0.4166(3) 0.6643(3) 0.0428(11) Uani 1 1 d .
H17A H 0.6101 0.4062 0.6422 0.064 Uiso 1 1 calc R
H17B H 0.5649 0.3902 0.7087 0.064 Uiso 1 1 calc R
H17C H 0.5463 0.4704 0.6723 0.064 Uiso 1 1 calc R
C18 C 0.4383(4) 0.3903(2) 0.6174(2) 0.0332(9) Uani 1 1 d .
H18A H 0.3792 0.3946 0.6430 0.040 Uiso 1 1 calc R
C19 C 0.4038(4) 0.4382(3) 0.5515(3) 0.0412(11) Uani 1 1 d .
H19A H 0.3953 0.4902 0.5642 0.062 Uiso 1 1 calc R
H19B H 0.3324 0.4199 0.5219 0.062 Uiso 1 1 calc R
H19C H 0.4618 0.4349 0.5264 0.062 Uiso 1 1 calc R
C20 C 0.6947(4) 0.1829(3) 0.3864(3) 0.0428(11) Uani 1 1 d .
H20A H 0.7530 0.1806 0.3615 0.064 Uiso 1 1 calc R
H20B H 0.6468 0.1386 0.3755 0.064 Uiso 1 1 calc R
H20C H 0.7299 0.1847 0.4364 0.064 Uiso 1 1 calc R
C21 C 0.6238(3) 0.2525(2) 0.3645(2) 0.0291(8) Uani 1 1 d .
H21A H 0.5920 0.2512 0.3131 0.035 Uiso 1 1 calc R
C22 C 0.6950(4) 0.3240(3) 0.3836(3) 0.0414(11) Uani 1 1 d .
H22A H 0.7328 0.3237 0.4333 0.062 Uiso 1 1 calc R
H22B H 0.6461 0.3679 0.3725 0.062 Uiso 1 1 calc R
H22C H 0.7512 0.3258 0.3571 0.062 Uiso 1 1 calc R
C23 C 0.3047(4) 0.3315(3) 0.3838(3) 0.0395(11) Uani 1 1 d .
H23A H 0.2639 0.3783 0.3702 0.059 Uiso 1 1 calc R
H23B H 0.3164 0.3236 0.4337 0.059 Uiso 1 1 calc R
H23C H 0.2610 0.2899 0.3583 0.059 Uiso 1 1 calc R
C24 C 0.4187(4) 0.3355(2) 0.3671(2) 0.0304(9) Uani 1 1 d .
H24A H 0.4577 0.3805 0.3918 0.036 Uiso 1 1 calc R
C25 C 0.4026(4) 0.3502(3) 0.2901(2) 0.0392(11) Uani 1 1 d .
H25A H 0.3572 0.3101 0.2632 0.059 Uiso 1 1 calc R
H25B H 0.4760 0.3517 0.2801 0.059 Uiso 1 1 calc R
H25C H 0.3643 0.3981 0.2777 0.059 Uiso 1 1 calc R
C26 C 0.8029(3) 0.2048(2) 0.5867(2) 0.0251(8) Uani 1 1 d .
C27 C 0.7865(3) 0.1275(2) 0.5810(2) 0.0328(9) Uani 1 1 d .
H27A H 0.7137 0.1073 0.5625 0.039 Uiso 1 1 calc R
C28 C 0.8786(3) 0.0813(2) 0.6030(2) 0.0313(9) Uani 1 1 d .
H28A H 0.8674 0.0289 0.5985 0.038 Uiso 1 1 calc R
C29 C 0.9892(3) 0.1083(2) 0.6318(2) 0.0265(8) Uani 1 1 d .
C30 C 1.0044(3) 0.1844(2) 0.6381(2) 0.0257(8) Uani 1 1 d .
H30A H 1.0775 0.2041 0.6571 0.031 Uiso 1 1 calc R
C31 C 0.9129(3) 0.2332(2) 0.6166(2) 0.0249(8) Uani 1 1 d .
C32 C 0.9026(3) 0.3131(2) 0.6119(2) 0.0247(8) Uani 1 1 d .
C33 C 0.9784(3) 0.3725(2) 0.6296(2) 0.0270(8) Uani 1 1 d .
H33A H 1.0549 0.3625 0.6522 0.032 Uiso 1 1 calc R
C34 C 0.9438(3) 0.4458(2) 0.6146(2) 0.0279(8) Uani 1 1 d .
C35 C 0.8293(3) 0.4578(2) 0.5809(2) 0.0291(9) Uani 1 1 d .
H35A H 0.8043 0.5075 0.5697 0.035 Uiso 1 1 calc R
C36 C 0.7516(3) 0.4001(2) 0.5633(2) 0.0284(8) Uani 1 1 d .
H36A H 0.6753 0.4106 0.5408 0.034 Uiso 1 1 calc R
C37 C 0.7872(3) 0.3267(2) 0.5790(2) 0.0244(8) Uani 1 1 d .
C38 C 1.0865(3) 0.0520(2) 0.6519(2) 0.0301(9) Uani 1 1 d .
C39 C 1.0701(4) -0.0001(3) 0.7095(3) 0.0399(11) Uani 1 1 d .
H39A H 1.0697 0.0295 0.7507 0.060 Uiso 1 1 calc R
H39B H 1.1316 -0.0364 0.7213 0.060 Uiso 1 1 calc R
H39C H 0.9985 -0.0266 0.6934 0.060 Uiso 1 1 calc R
C40 C 1.0911(4) 0.0040(3) 0.5893(3) 0.0386(10) Uani 1 1 d .
H40A H 1.0217 -0.0251 0.5741 0.058 Uiso 1 1 calc R
H40B H 1.1554 -0.0300 0.6023 0.058 Uiso 1 1 calc R
H40C H 1.0990 0.0364 0.5514 0.058 Uiso 1 1 calc R
C41 C 1.2010(3) 0.0916(3) 0.6775(3) 0.0383(10) Uani 1 1 d .
H41A H 1.2112 0.1263 0.6419 0.057 Uiso 1 1 calc R
H41B H 1.2612 0.0544 0.6869 0.057 Uiso 1 1 calc R
H41C H 1.2031 0.1192 0.7201 0.057 Uiso 1 1 calc R
C42 C 1.0234(4) 0.5124(2) 0.6365(2) 0.0358(10) Uani 1 1 d .
C43 C 1.1454(4) 0.4909(3) 0.6452(3) 0.0515(14) Uani 1 1 d .
H43A H 1.1673 0.4527 0.6814 0.077 Uiso 1 1 calc R
H43B H 1.1931 0.5350 0.6586 0.077 Uiso 1 1 calc R
H43C H 1.1544 0.4711 0.6014 0.077 Uiso 1 1 calc R
C44 C 0.9957(5) 0.5759(3) 0.5834(3) 0.0564(15) Uani 1 1 d .
H44A H 1.0023 0.5578 0.5385 0.085 Uiso 1 1 calc R
H44B H 1.0481 0.6173 0.5990 0.085 Uiso 1 1 calc R
H44C H 0.9188 0.5932 0.5788 0.085 Uiso 1 1 calc R
C45 C 1.0094(4) 0.5418(3) 0.7060(3) 0.0510(13) Uani 1 1 d .
H45A H 0.9307 0.5552 0.7008 0.076 Uiso 1 1 calc R
H45B H 1.0567 0.5860 0.7200 0.076 Uiso 1 1 calc R
H45C H 1.0319 0.5030 0.7415 0.076 Uiso 1 1 calc R
H1 H 0.529(5) 0.156(3) 0.537(3) 0.061 Uiso 1 1 d .

loop_
_atom_site_aniso_label
_atom_site_aniso_U_11
_atom_site_aniso_U_22
_atom_site_aniso_U_33
_atom_site_aniso_U_23
_atom_site_aniso_U_13
_atom_site_aniso_U_12
Cu1 0.0164(2) 0.0295(3) 0.0276(3) -0.0003(2) 0.00576(17) -0.00039(19)
N1 0.0163(14) 0.0320(18) 0.0303(18) -0.0001(14) 0.0064(13) -0.0017(13)
P1 0.0243(5) 0.0296(5) 0.0293(5) 0.0001(4) 0.0084(4) 0.0007(4)
P2 0.0192(4) 0.0247(5) 0.0246(5) 0.0004(4) 0.0072(4) -0.0029(4)
Si1 0.0203(5) 0.0261(5) 0.0325(6) 0.0012(5) 0.0099(4) 0.0011(4)
C1 0.030(2) 0.035(2) 0.045(3) 0.008(2) 0.0179(19) 0.0039(18)
C2 0.0212(18) 0.029(2) 0.030(2) 0.0056(16) 0.0106(15) 0.0034(15)
C3 0.0238(18) 0.028(2) 0.028(2) 0.0054(16) 0.0112(15) 0.0035(15)
C4 0.033(2) 0.029(2) 0.038(2) 0.0001(18) 0.0167(18) 0.0041(17)
C5 0.025(2) 0.037(2) 0.047(3) 0.007(2) 0.0183(19) 0.0041(17)
C6 0.0214(19) 0.040(2) 0.049(3) 0.006(2) 0.0129(18) -0.0009(18)
C7 0.0245(19) 0.035(2) 0.039(2) -0.0001(19) 0.0119(18) 0.0009(17)
C8 0.0221(18) 0.0246(19) 0.035(2) 0.0001(16) 0.0118(16) -0.0041(15)
C9 0.0213(17) 0.0273(19) 0.025(2) -0.0022(16) 0.0086(15) 0.0005(15)
C10 0.031(2) 0.035(2) 0.029(2) -0.0026(18) 0.0100(17) -0.0030(17)
C11 0.036(2) 0.046(3) 0.035(2) -0.006(2) 0.0106(19) -0.009(2)
C12 0.035(2) 0.037(2) 0.048(3) -0.012(2) 0.012(2) -0.0100(19)
C13 0.029(2) 0.033(2) 0.038(2) -0.0023(19) 0.0111(18) -0.0060(17)
C14 0.044(3) 0.071(4) 0.030(2) 0.015(2) 0.002(2) 0.007(3)
C15 0.035(2) 0.041(3) 0.033(2) 0.0022(19) 0.0050(18) 0.0043(19)
C16 0.056(3) 0.051(3) 0.030(2) 0.004(2) 0.020(2) 0.003(2)
C17 0.041(3) 0.043(3) 0.045(3) -0.011(2) 0.013(2) -0.004(2)
C18 0.036(2) 0.031(2) 0.037(2) -0.0070(18) 0.0151(19) 0.0020(18)
C19 0.040(3) 0.034(2) 0.051(3) 0.000(2) 0.014(2) 0.002(2)
C20 0.032(2) 0.045(3) 0.056(3) 0.000(2) 0.020(2) 0.007(2)
C21 0.0285(19) 0.037(2) 0.025(2) -0.0027(17) 0.0137(16) -0.0054(17)
C22 0.036(2) 0.049(3) 0.043(3) -0.004(2) 0.017(2) -0.016(2)
C23 0.036(2) 0.044(3) 0.039(3) 0.009(2) 0.012(2) 0.011(2)
C24 0.034(2) 0.028(2) 0.029(2) 0.0013(17) 0.0097(17) 0.0008(17)
C25 0.047(3) 0.041(3) 0.031(2) 0.006(2) 0.013(2) 0.004(2)
C26 0.0188(17) 0.033(2) 0.0248(19) 0.0008(16) 0.0078(15) -0.0004(15)
C27 0.0228(19) 0.034(2) 0.044(3) 0.0016(19) 0.0119(18) -0.0068(17)
C28 0.026(2) 0.0233(19) 0.045(3) 0.0022(18) 0.0098(18) -0.0022(16)
C29 0.0233(18) 0.030(2) 0.028(2) 0.0031(16) 0.0096(16) 0.0010(15)
C30 0.0218(18) 0.030(2) 0.026(2) 0.0022(16) 0.0074(15) -0.0018(15)
C31 0.0198(17) 0.030(2) 0.0254(19) 0.0013(16) 0.0071(15) -0.0001(15)
C32 0.0188(17) 0.030(2) 0.026(2) 0.0015(16) 0.0067(15) -0.0004(15)
C33 0.0201(17) 0.033(2) 0.028(2) -0.0011(17) 0.0066(15) -0.0026(16)
C34 0.0240(19) 0.029(2) 0.030(2) -0.0014(17) 0.0053(16) -0.0028(16)
C35 0.0273(19) 0.027(2) 0.031(2) 0.0009(17) 0.0049(17) 0.0026(16)
C36 0.0246(19) 0.030(2) 0.030(2) -0.0006(17) 0.0060(16) 0.0026(16)
C37 0.0167(16) 0.032(2) 0.0247(19) -0.0023(16) 0.0053(14) 0.0003(15)
C38 0.0240(19) 0.030(2) 0.036(2) 0.0026(18) 0.0077(17) 0.0019(16)
C39 0.038(2) 0.036(2) 0.047(3) 0.014(2) 0.014(2) 0.007(2)
C40 0.031(2) 0.039(2) 0.045(3) -0.004(2) 0.009(2) 0.0061(19)
C41 0.025(2) 0.039(2) 0.048(3) 0.004(2) 0.0055(19) 0.0030(18)
C42 0.029(2) 0.031(2) 0.044(3) -0.0028(19) 0.0029(19) -0.0049(17)
C43 0.029(2) 0.033(3) 0.090(4) -0.007(3) 0.013(3) -0.0071(19)
C44 0.046(3) 0.039(3) 0.075(4) 0.014(3) -0.001(3) -0.010(2)
C45 0.043(3) 0.043(3) 0.063(4) -0.021(3) 0.009(2) -0.015(2)

loop_
_atom_type_symbol
_atom_type_description
_atom_type_scat_dispersion_real
_atom_type_scat_dispersion_imag
_atom_type_scat_source
C C 0.0033 0.0016 'International Tables Vol C Tables 4.2.6.8 and 6.1.1.4'
H H 0.0000 0.0000 'International Tables Vol C Tables 4.2.6.8 and 6.1.1.4'
N N 0.0061 0.0033 'International Tables Vol C Tables 4.2.6.8 and 6.1.1.4'
P P 0.1023 0.0942 'International Tables Vol C Tables 4.2.6.8 and 6.1.1.4'
Cu Cu 0.3201 1.2651 'International Tables Vol C Tables 4.2.6.8 and 6.1.1.4'
Si Si 0.0817 0.0704 'International Tables Vol C Tables 4.2.6.8 and 6.1.1.4'

loop_
_geom_angle_atom_site_label_1
_geom_angle_atom_site_label_2
_geom_angle_atom_site_label_3
_geom_angle
N1 Cu1 P2 115.17(10)
N1 Cu1 P1 117.00(10)
P2 Cu1 P1 124.19(4)
N1 Cu1 Si1 131.07(10)
P2 Cu1 Si1 80.82(4)
P1 Cu1 Si1 79.83(4)
N1 Cu1 H1 103.4(17)
P2 Cu1 H1 97.2(17)
P1 Cu1 H1 89.0(17)
Si1 Cu1 H1 28.0(17)
C26 N1 C37 105.4(3)
C26 N1 Cu1 129.5(3)
C37 N1 Cu1 124.9(3)
C3 P1 C15 99.57(19)
C3 P1 C18 105.75(19)
C15 P1 C18 105.9(2)
C3 P1 Cu1 108.55(13)
C15 P1 Cu1 113.06(15)
C18 P1 Cu1 121.56(14)
C9 P2 C24 105.53(19)
C9 P2 C21 101.37(18)
C24 P2 C21 104.82(19)
C9 P2 Cu1 116.02(13)
C24 P2 Cu1 114.12(14)
C21 P2 Cu1 113.58(14)
C1 Si1 C8 111.2(2)
C1 Si1 C2 106.00(18)
C8 Si1 C2 107.44(18)
C1 Si1 Cu1 141.11(16)
C8 Si1 Cu1 96.67(12)
C2 Si1 Cu1 89.92(13)
C1 Si1 H1 108(2)
C8 Si1 H1 109(2)
C2 Si1 H1 115(2)
Cu1 Si1 H1 35(2)
Si1 C1 H1A 109.5
Si1 C1 H1B 109.5
H1A C1 H1B 109.5
Si1 C1 H1C 109.5
H1A C1 H1C 109.5
H1B C1 H1C 109.5
C7 C2 C3 119.2(4)
C7 C2 Si1 113.9(3)
C3 C2 Si1 126.9(3)
C4 C3 C2 118.6(4)
C4 C3 P1 124.4(3)
C2 C3 P1 116.9(3)
C5 C4 C3 121.5(4)
C5 C4 H4A 119.2
C3 C4 H4A 119.2
C6 C5 C4 119.9(4)
C6 C5 H5A 120.0
C4 C5 H5A 120.0
C5 C6 C7 120.1(4)
C5 C6 H6A 120.0
C7 C6 H6A 120.0
C6 C7 C2 120.7(4)
C6 C7 H7A 119.7
C2 C7 H7A 119.7
C13 C8 C9 117.8(4)
C13 C8 Si1 117.7(3)
C9 C8 Si1 124.4(3)
C10 C9 C8 119.5(4)
C10 C9 P2 120.5(3)
C8 C9 P2 119.9(3)
C11 C10 C9 121.1(4)
C11 C10 H10A 119.5
C9 C10 H10A 119.5
C10 C11 C12 119.8(4)
C10 C11 H11A 120.1
C12 C11 H11A 120.1
C11 C12 C13 119.6(4)
C11 C12 H12A 120.2
C13 C12 H12A 120.2
C12 C13 C8 122.1(4)
C12 C13 H13A 118.9
C8 C13 H13A 118.9
C15 C14 H14A 109.5
C15 C14 H14B 109.5
H14A C14 H14B 109.5
C15 C14 H14C 109.5
H14A C14 H14C 109.5
H14B C14 H14C 109.5
C14 C15 C16 111.9(4)
C14 C15 P1 113.2(3)
C16 C15 P1 114.7(3)
C14 C15 H15A 105.3
C16 C15 H15A 105.3
P1 C15 H15A 105.3
C15 C16 H16A 109.5
C15 C16 H16B 109.5
H16A C16 H16B 109.5
C15 C16 H16C 109.5
H16A C16 H16C 109.5
H16B C16 H16C 109.5
C18 C17 H17A 109.5
C18 C17 H17B 109.5
H17A C17 H17B 109.5
C18 C17 H17C 109.5
H17A C17 H17C 109.5
H17B C17 H17C 109.5
C17 C18 C19 110.9(4)
C17 C18 P1 109.9(3)
C19 C18 P1 109.4(3)
C17 C18 H18A 108.9
C19 C18 H18A 108.9
P1 C18 H18A 108.9
C18 C19 H19A 109.5
C18 C19 H19B 109.5
H19A C19 H19B 109.5
C18 C19 H19C 109.5
H19A C19 H19C 109.5
H19B C19 H19C 109.5
C21 C20 H20A 109.5
C21 C20 H20B 109.5
H20A C20 H20B 109.5
C21 C20 H20C 109.5
H20A C20 H20C 109.5
H20B C20 H20C 109.5
C20 C21 C22 111.3(4)
C20 C21 P2 110.0(3)
C22 C21 P2 110.1(3)
C20 C21 H21A 108.5
C22 C21 H21A 108.5
P2 C21 H21A 108.5
C21 C22 H22A 109.5
C21 C22 H22B 109.5
H22A C22 H22B 109.5
C21 C22 H22C 109.5
H22A C22 H22C 109.5
H22B C22 H22C 109.5
C24 C23 H23A 109.5
C24 C23 H23B 109.5
H23A C23 H23B 109.5
C24 C23 H23C 109.5
H23A C23 H23C 109.5
H23B C23 H23C 109.5
C25 C24 C23 110.4(4)
C25 C24 P2 117.7(3)
C23 C24 P2 109.3(3)
C25 C24 H24A 106.2
C23 C24 H24A 106.2
P2 C24 H24A 106.2
C24 C25 H25A 109.5
C24 C25 H25B 109.5
H25A C25 H25B 109.5
C24 C25 H25C 109.5
H25A C25 H25C 109.5
H25B C25 H25C 109.5
N1 C26 C27 128.9(4)
N1 C26 C31 111.8(3)
C27 C26 C31 119.3(4)
C28 C27 C26 118.5(4)
C28 C27 H27A 120.7
C26 C27 H27A 120.7
C27 C28 C29 123.2(4)
C27 C28 H28A 118.4
C29 C28 H28A 118.4
C30 C29 C28 117.9(4)
C30 C29 C38 123.1(4)
C28 C29 C38 118.9(4)
C29 C30 C31 120.6(4)
C29 C30 H30A 119.7
C31 C30 H30A 119.7
C30 C31 C26 120.4(4)
C30 C31 C32 133.7(4)
C26 C31 C32 105.7(3)
C33 C32 C37 120.5(4)
C33 C32 C31 134.3(4)
C37 C32 C31 105.2(3)
C34 C33 C32 121.1(4)
C34 C33 H33A 119.4
C32 C33 H33A 119.4
C33 C34 C35 117.3(4)
C33 C34 C42 122.4(4)
C35 C34 C42 120.2(4)
C36 C35 C34 123.0(4)
C36 C35 H35A 118.5
C34 C35 H35A 118.5
C35 C36 C37 119.2(4)
C35 C36 H36A 120.4
C37 C36 H36A 120.4
N1 C37 C36 129.2(3)
N1 C37 C32 111.9(3)
C36 C37 C32 118.9(4)
C40 C38 C39 108.3(4)
C40 C38 C29 110.5(4)
C39 C38 C29 110.0(3)
C40 C38 C41 107.5(4)
C39 C38 C41 108.7(4)
C29 C38 C41 111.6(3)
C38 C39 H39A 109.5
C38 C39 H39B 109.5
H39A C39 H39B 109.5
C38 C39 H39C 109.5
H39A C39 H39C 109.5
H39B C39 H39C 109.5
C38 C40 H40A 109.5
C38 C40 H40B 109.5
H40A C40 H40B 109.5
C38 C40 H40C 109.5
H40A C40 H40C 109.5
H40B C40 H40C 109.5
C38 C41 H41A 109.5
C38 C41 H41B 109.5
H41A C41 H41B 109.5
C38 C41 H41C 109.5
H41A C41 H41C 109.5
H41B C41 H41C 109.5
C43 C42 C44 107.5(4)
C43 C42 C34 112.2(4)
C44 C42 C34 111.7(4)
C43 C42 C45 109.2(4)
C44 C42 C45 108.3(4)
C34 C42 C45 107.9(4)
C42 C43 H43A 109.5
C42 C43 H43B 109.5
H43A C43 H43B 109.5
C42 C43 H43C 109.5
H43A C43 H43C 109.5
H43B C43 H43C 109.5
C42 C44 H44A 109.5
C42 C44 H44B 109.5
H44A C44 H44B 109.5
C42 C44 H44C 109.5
H44A C44 H44C 109.5
H44B C44 H44C 109.5
C42 C45 H45A 109.5
C42 C45 H45B 109.5
H45A C45 H45B 109.5
C42 C45 H45C 109.5
H45A C45 H45C 109.5
H45B C45 H45C 109.5

loop_
_geom_bond_atom_site_label_1
_geom_bond_atom_site_label_2
_geom_bond_distance
Cu1 N1 1.984(3)
Cu1 P2 2.2721(11)
Cu1 P1 2.2965(11)
Cu1 Si1 2.9049(12)
Cu1 H1 1.86(6)
N1 C26 1.375(5)
N1 C37 1.384(5)
P1 C3 1.828(4)
P1 C15 1.861(5)
P1 C18 1.863(4)
P2 C9 1.837(4)
P2 C24 1.859(4)
P2 C21 1.864(4)
Si1 C1 1.868(4)
Si1 C8 1.874(4)
Si1 C2 1.890(4)
Si1 H1 1.54(6)
C1 H1A 0.9800
C1 H1B 0.9800
C1 H1C 0.9800
C2 C7 1.402(6)
C2 C3 1.406(6)
C3 C4 1.400(5)
C4 C5 1.380(6)
C4 H4A 0.9500
C5 C6 1.374(7)
C5 H5A 0.9500
C6 C7 1.393(6)
C6 H6A 0.9500
C7 H7A 0.9500
C8 C13 1.397(6)
C8 C9 1.410(5)
C9 C10 1.408(6)
C10 C11 1.379(6)
C10 H10A 0.9500
C11 C12 1.383(7)
C11 H11A 0.9500
C12 C13 1.387(6)
C12 H12A 0.9500
C13 H13A 0.9500
C14 C15 1.527(6)
C14 H14A 0.9800
C14 H14B 0.9800
C14 H14C 0.9800
C15 C16 1.527(6)
C15 H15A 1.0000
C16 H16A 0.9800
C16 H16B 0.9800
C16 H16C 0.9800
C17 C18 1.523(6)
C17 H17A 0.9800
C17 H17B 0.9800
C17 H17C 0.9800
C18 C19 1.536(7)
C18 H18A 1.0000
C19 H19A 0.9800
C19 H19B 0.9800
C19 H19C 0.9800
C20 C21 1.521(6)
C20 H20A 0.9800
C20 H20B 0.9800
C20 H20C 0.9800
C21 C22 1.543(6)
C21 H21A 1.0000
C22 H22A 0.9800
C22 H22B 0.9800
C22 H22C 0.9800
C23 C24 1.534(6)
C23 H23A 0.9800
C23 H23B 0.9800
C23 H23C 0.9800
C24 C25 1.523(6)
C24 H24A 1.0000
C25 H25A 0.9800
C25 H25B 0.9800
C25 H25C 0.9800
C26 C27 1.399(6)
C26 C31 1.426(5)
C27 C28 1.382(6)
C27 H27A 0.9500
C28 C29 1.419(5)
C28 H28A 0.9500
C29 C30 1.379(6)
C29 C38 1.540(6)
C30 C31 1.404(5)
C30 H30A 0.9500
C31 C32 1.437(6)
C32 C33 1.401(5)
C32 C37 1.424(5)
C33 C34 1.389(6)
C33 H33A 0.9500
C34 C35 1.413(5)
C34 C42 1.535(6)
C35 C36 1.391(6)
C35 H35A 0.9500
C36 C37 1.396(6)
C36 H36A 0.9500
C38 C40 1.533(6)
C38 C39 1.539(6)
C38 C41 1.543(6)
C39 H39A 0.9800
C39 H39B 0.9800
C39 H39C 0.9800
C40 H40A 0.9800
C40 H40B 0.9800
C40 H40C 0.9800
C41 H41A 0.9800
C41 H41B 0.9800
C41 H41C 0.9800
C42 C43 1.520(6)
C42 C44 1.532(7)
C42 C45 1.540(7)
C43 H43A 0.9800
C43 H43B 0.9800
C43 H43C 0.9800
C44 H44A 0.9800
C44 H44B 0.9800
C44 H44C 0.9800
C45 H45A 0.9800
C45 H45B 0.9800
C45 H45C 0.9800

loop_
_geom_torsion_atom_site_label_1
_geom_torsion_atom_site_label_2
_geom_torsion_atom_site_label_3
_geom_torsion_atom_site_label_4
_geom_torsion
P2 Cu1 N1 C26 -94.5(3)
P1 Cu1 N1 C26 106.1(3)
Si1 Cu1 N1 C26 5.6(4)
P2 Cu1 N1 C37 88.9(3)
P1 Cu1 N1 C37 -70.5(3)
Si1 Cu1 N1 C37 -170.9(3)
N1 Cu1 P1 C3 -166.95(17)
P2 Cu1 P1 C3 35.65(15)
Si1 Cu1 P1 C3 -35.82(14)
N1 Cu1 P1 C15 -57.5(2)
P2 Cu1 P1 C15 145.13(17)
Si1 Cu1 P1 C15 73.66(17)
N1 Cu1 P1 C18 70.2(2)
P2 Cu1 P1 C18 -87.19(18)
Si1 Cu1 P1 C18 -158.66(18)
N1 Cu1 P2 C9 120.40(17)
P1 Cu1 P2 C9 -81.83(14)
Si1 Cu1 P2 C9 -10.86(14)
N1 Cu1 P2 C24 -116.58(18)
P1 Cu1 P2 C24 41.19(16)
Si1 Cu1 P2 C24 112.16(15)
N1 Cu1 P2 C21 3.51(19)
P1 Cu1 P2 C21 161.28(15)
Si1 Cu1 P2 C21 -127.75(15)
N1 Cu1 Si1 C1 32.8(3)
P2 Cu1 Si1 C1 148.4(2)
P1 Cu1 Si1 C1 -84.2(2)
N1 Cu1 Si1 C8 -103.66(18)
P2 Cu1 Si1 C8 11.85(13)
P1 Cu1 Si1 C8 139.25(13)
N1 Cu1 Si1 C2 148.79(18)
P2 Cu1 Si1 C2 -95.70(13)
P1 Cu1 Si1 C2 31.70(13)
C1 Si1 C2 C7 -63.1(4)
C8 Si1 C2 C7 55.9(3)
Cu1 Si1 C2 C7 152.8(3)
C1 Si1 C2 C3 117.9(4)
C8 Si1 C2 C3 -123.1(4)
Cu1 Si1 C2 C3 -26.1(3)
C7 C2 C3 C4 0.9(6)
Si1 C2 C3 C4 179.8(3)
C7 C2 C3 P1 -177.7(3)
Si1 C2 C3 P1 1.1(5)
C15 P1 C3 C4 97.0(4)
C18 P1 C3 C4 -12.7(4)
Cu1 P1 C3 C4 -144.6(3)
C15 P1 C3 C2 -84.4(3)
C18 P1 C3 C2 165.9(3)
Cu1 P1 C3 C2 34.0(3)
C2 C3 C4 C5 -1.3(6)
P1 C3 C4 C5 177.3(3)
C3 C4 C5 C6 1.1(7)
C4 C5 C6 C7 -0.6(7)
C5 C6 C7 C2 0.2(7)
C3 C2 C7 C6 -0.4(6)
Si1 C2 C7 C6 -179.4(3)
C1 Si1 C8 C13 18.5(4)
C2 Si1 C8 C13 -97.1(3)
Cu1 Si1 C8 C13 170.9(3)
C1 Si1 C8 C9 -165.6(3)
C2 Si1 C8 C9 78.8(4)
Cu1 Si1 C8 C9 -13.3(3)
C13 C8 C9 C10 0.1(6)
Si1 C8 C9 C10 -175.7(3)
C13 C8 C9 P2 -177.4(3)
Si1 C8 C9 P2 6.8(5)
C24 P2 C9 C10 62.2(4)
C21 P2 C9 C10 -46.8(4)
Cu1 P2 C9 C10 -170.3(3)
C24 P2 C9 C8 -120.3(3)
C21 P2 C9 C8 130.6(3)
Cu1 P2 C9 C8 7.1(4)
C8 C9 C10 C11 1.7(6)
P2 C9 C10 C11 179.2(3)
C9 C10 C11 C12 -1.8(7)
C10 C11 C12 C13 0.1(7)
C11 C12 C13 C8 1.7(7)
C9 C8 C13 C12 -1.8(6)
Si1 C8 C13 C12 174.3(3)
C3 P1 C15 C14 160.1(4)
C18 P1 C15 C14 -90.4(4)
Cu1 P1 C15 C14 45.1(4)
C3 P1 C15 C16 -69.8(4)
C18 P1 C15 C16 39.7(4)
Cu1 P1 C15 C16 175.2(3)
C3 P1 C18 C17 168.7(3)
C15 P1 C18 C17 63.6(4)
Cu1 P1 C18 C17 -67.2(4)
C3 P1 C18 C19 -69.3(3)
C15 P1 C18 C19 -174.4(3)
Cu1 P1 C18 C19 54.8(3)
C9 P2 C21 C20 -64.4(3)
C24 P2 C21 C20 -174.0(3)
Cu1 P2 C21 C20 60.8(3)
C9 P2 C21 C22 172.6(3)
C24 P2 C21 C22 63.0(3)
Cu1 P2 C21 C22 -62.2(3)
C9 P2 C24 C25 -67.0(4)
C21 P2 C24 C25 39.6(4)
Cu1 P2 C24 C25 164.5(3)
C9 P2 C24 C23 60.0(3)
C21 P2 C24 C23 166.6(3)
Cu1 P2 C24 C23 -68.5(3)
C37 N1 C26 C27 -176.4(4)
Cu1 N1 C26 C27 6.5(6)
C37 N1 C26 C31 0.7(4)
Cu1 N1 C26 C31 -176.4(3)
N1 C26 C27 C28 175.1(4)
C31 C26 C27 C28 -1.8(6)
C26 C27 C28 C29 0.8(7)
C27 C28 C29 C30 0.0(6)
C27 C28 C29 C38 -177.5(4)
C28 C29 C30 C31 0.2(6)
C38 C29 C30 C31 177.6(4)
C29 C30 C31 C26 -1.2(6)
C29 C30 C31 C32 -174.8(4)
N1 C26 C31 C30 -175.4(3)
C27 C26 C31 C30 2.0(6)
N1 C26 C31 C32 -0.2(4)
C27 C26 C31 C32 177.2(4)
C30 C31 C32 C33 -3.5(8)
C26 C31 C32 C33 -177.8(4)
C30 C31 C32 C37 173.9(4)
C26 C31 C32 C37 -0.4(4)
C37 C32 C33 C34 -1.1(6)
C31 C32 C33 C34 176.0(4)
C32 C33 C34 C35 0.0(6)
C32 C33 C34 C42 176.9(4)
C33 C34 C35 C36 0.8(6)
C42 C34 C35 C36 -176.3(4)
C34 C35 C36 C37 -0.3(6)
C26 N1 C37 C36 175.9(4)
Cu1 N1 C37 C36 -6.9(6)
C26 N1 C37 C32 -0.9(4)
Cu1 N1 C37 C32 176.3(3)
C35 C36 C37 N1 -177.4(4)
C35 C36 C37 C32 -0.8(6)
C33 C32 C37 N1 178.7(4)
C31 C32 C37 N1 0.8(4)
C33 C32 C37 C36 1.5(6)
C31 C32 C37 C36 -176.3(4)
C30 C29 C38 C40 -121.0(4)
C28 C29 C38 C40 56.4(5)
C30 C29 C38 C39 119.4(4)
C28 C29 C38 C39 -63.2(5)
C30 C29 C38 C41 -1.4(6)
C28 C29 C38 C41 176.0(4)
C33 C34 C42 C43 25.5(6)
C35 C34 C42 C43 -157.6(4)
C33 C34 C42 C44 146.3(5)
C35 C34 C42 C44 -36.8(6)
C33 C34 C42 C45 -94.8(5)
C35 C34 C42 C45 82.1(5)
